data_7237234
loop_
_publ_author_name
'Usoltsev, Andrey N.'
'Elshobaki, Moneim'
'Adonin, Sergey A.'
'Frolova, Lyubov A.'
'Derzhavskaya, Tatiyana'
'Abramov, Pavel A.'
'Anokhin, Denis V.'
'Korolkov, Ilya V.'
'Luchkin, Sergey Yu.'
'Dremova, Nadezhda N.'
'Stevenson, Keith J.'
'Sokolov, Maxim N.'
'Fedin, Vladimir P.'
'Troshin, Pavel A.'

_publ_section_title
;
 Polymeric iodobismuthates {[Bi3I10]} and {[BiI4]} with N-heterocyclic
 cations: promising perovskite-like photoactive materials for electronic
 devices
;
_journal_issue 11
_journal_name_full 'Journal of Materials Chemistry A'
_journal_page_first 5957
_journal_paper_doi 10.1039/C8TA09204D
_journal_volume 7
_journal_year 2019
_chemical_formula_sum 'C6 H8 Bi3 I10 N'
_chemical_formula_weight 1990.07
_space_group_crystal_system monoclinic
_space_group_IT_number 15
_space_group_name_Hall '-C 2yc'
_space_group_name_H-M_alt 'C 1 2/c 1'
_atom_sites_solution_hydrogens geom
_atom_sites_solution_primary direct
_atom_sites_solution_secondary difmap
_audit_creation_method SHELXL-2014/7
_audit_update_record
;
2017-08-03 deposited with the CCDC.
2018-12-06 downloaded from the CCDC.
;
_cell_angle_alpha 90
_cell_angle_beta 98.257(3)
_cell_angle_gamma 90
_cell_formula_units_Z 4
_cell_length_a 10.8976(3)
_cell_length_b 11.2977(3)
_cell_length_c 23.3163(7)
_cell_measurement_reflns_used 4632
_cell_measurement_temperature 130(2)
_cell_measurement_theta_max 29.2130
_cell_measurement_theta_min 3.7750
_cell_volume 2840.89(14)
_computing_cell_refinement 'CrysAlisPro 1.171.38.41 (Rigaku OD, 2015)'
_computing_data_collection 'CrysAlisPro 1.171.38.41 (Rigaku OD, 2015)'
_computing_data_reduction 'CrysAlisPro 1.171.38.41 (Rigaku OD, 2015)'
_computing_molecular_graphics 'ShelXle (H\"ubschle, 2011)'
_computing_publication_material 'CIFTAB-2014 (Sheldrick, 2014)'
_computing_structure_refinement 'SHELXL-2014 (Sheldrick, 2014)'
_computing_structure_solution 'SHELXS-2014 (Sheldrick, 2014)'
_diffrn_ambient_temperature 130(2)
_diffrn_detector 'CCD plate'
_diffrn_detector_area_resol_mean 10.6168
_diffrn_detector_type AtlasS2
_diffrn_measured_fraction_theta_full 0.998
_diffrn_measured_fraction_theta_max 0.857
_diffrn_measurement_device 'four-circle diffractometer'
_diffrn_measurement_device_type 'New Xcalibur, AtlasS2'
_diffrn_measurement_method '\w scans'
_diffrn_radiation_monochromator graphite
_diffrn_radiation_probe x-ray
_diffrn_radiation_source 'fine-focus sealed tube'
_diffrn_radiation_type MoK\a
_diffrn_radiation_wavelength 0.71073
_diffrn_reflns_av_R_equivalents 0.0914
_diffrn_reflns_av_unetI/netI 0.0744
_diffrn_reflns_Laue_measured_fraction_full 0.998
_diffrn_reflns_Laue_measured_fraction_max 0.857
_diffrn_reflns_limit_h_max 14
_diffrn_reflns_limit_h_min -13
_diffrn_reflns_limit_k_max 13
_diffrn_reflns_limit_k_min -15
_diffrn_reflns_limit_l_max 26
_diffrn_reflns_limit_l_min -31
_diffrn_reflns_number 7228
_diffrn_reflns_point_group_measured_fraction_full 0.998
_diffrn_reflns_point_group_measured_fraction_max 0.857
_diffrn_reflns_theta_full 25.500
_diffrn_reflns_theta_max 29.553
_diffrn_reflns_theta_min 3.521
_diffrn_source 'sealed X-ray tube'
_exptl_absorpt_coefficient_mu 29.398
_exptl_absorpt_correction_T_max 1.00000
_exptl_absorpt_correction_T_min 0.14296
_exptl_absorpt_correction_type multi-scan
_exptl_absorpt_process_details
;
CrysAlisPro 1.171.38.41 (Rigaku Oxford Diffraction, 2015)
Empirical absorption correction using spherical harmonics,
implemented in SCALE3 ABSPACK scaling algorithm.
;
_exptl_crystal_colour orange
_exptl_crystal_density_diffrn 4.653
_exptl_crystal_description prism
_exptl_crystal_F_000 3320
_exptl_crystal_size_max 0.200
_exptl_crystal_size_mid 0.150
_exptl_crystal_size_min 0.050
_refine_diff_density_max 2.779
_refine_diff_density_min -4.450
_refine_diff_density_rms 0.611
_refine_ls_extinction_method none
_refine_ls_goodness_of_fit_ref 1.069
_refine_ls_hydrogen_treatment constr
_refine_ls_matrix_type full
_refine_ls_number_parameters 94
_refine_ls_number_reflns 3399
_refine_ls_number_restraints 0
_refine_ls_restrained_S_all 1.069
_refine_ls_R_factor_all 0.0559
_refine_ls_R_factor_gt 0.0513
_refine_ls_shift/su_max 0.001
_refine_ls_shift/su_mean 0.000
_refine_ls_structure_factor_coef Fsqd
_refine_ls_weighting_details 'w=1/[\s^2^(Fo^2^)+(0.0711P)^2^] where P=(Fo^2^+2Fc^2^)/3'
_refine_ls_weighting_scheme calc
_refine_ls_wR_factor_gt 0.1248
_refine_ls_wR_factor_ref 0.1274
_reflns_Friedel_coverage 0.000
_reflns_number_gt 3056
_reflns_number_total 3399
_reflns_threshold_expression >2\s(I)
_cod_data_source_file c8ta09204d2.cif
_cod_data_source_block AU20_a
_cod_original_sg_symbol_H-M 'C 2/c'
_cod_database_code 7237234
_shelx_shelxl_version_number 2014/7
_shelx_space_group_comment
;
The symmetry employed for this shelxl refinement is uniquely defined
by the following loop, which should always be used as a source of
symmetry information in preference to the above space-group names.
They are only intended as comments.
;
_shelx_estimated_absorpt_t_min 0.067
_shelx_estimated_absorpt_t_max 0.321

loop_
_space_group_symop_operation_xyz
'x, y, z'
'-x, y, -z+1/2'
'x+1/2, y+1/2, z'
'-x+1/2, y+1/2, -z+1/2'
'-x, -y, -z'
'x, -y, z-1/2'
'-x+1/2, -y+1/2, -z'
'x+1/2, -y+1/2, z-1/2'

loop_
_atom_site_label
_atom_site_type_symbol
_atom_site_fract_x
_atom_site_fract_y
_atom_site_fract_z
_atom_site_U_iso_or_equiv
_atom_site_adp_type
_atom_site_occupancy
_atom_site_site_symmetry_order
_atom_site_calc_flag
_atom_site_refinement_flags_posn
_atom_site_refinement_flags_adp
_atom_site_refinement_flags_occupancy
C1 C 0.5123(11) 0.4847(12) 0.7016(6) 0.023(3) Uani 1 1 d . . .
H1A H 0.5201 0.5284 0.6675 0.028 Uiso 1 1 calc R U .
C2 C 0.5000 0.6724(15) 0.7500 0.037(5) Uani 1 2 d S T P
H2A H 0.5099 0.7013 0.7113 0.056 Uiso 0.5 1 calc R U P
H2B H 0.4214 0.7013 0.7604 0.056 Uiso 0.5 1 calc R U P
H2C H 0.5688 0.7013 0.7783 0.056 Uiso 0.5 1 calc R U P
C3 C 0.5138(11) 0.3629(11) 0.7010(7) 0.027(3) Uani 1 1 d . . .
H3A H 0.5245 0.3217 0.6665 0.033 Uiso 1 1 calc R U .
C4 C 0.5000 0.3016(16) 0.7500 0.029(4) Uani 1 2 d S T P
H4A H 0.5000 0.2175 0.7500 0.035 Uiso 1 2 calc R U P
N1 N 0.5000 0.5393(11) 0.7500 0.012(3) Uani 1 2 d S T P
I1 I 0.33862(6) 0.86383(6) 0.61917(3) 0.01647(18) Uani 1 1 d . . .
I2 I 0.00166(6) 0.68859(6) 0.53963(3) 0.01286(17) Uani 1 1 d . . .
I3 I 0.34690(6) 0.50560(6) 0.54535(3) 0.01551(18) Uani 1 1 d . . .
I4 I 0.21247(7) 0.19473(6) 0.62214(4) 0.0205(2) Uani 1 1 d . . .
I5 I 0.16689(7) 0.51762(8) 0.70818(4) 0.0255(2) Uani 1 1 d . . .
Bi1 Bi 0.2500 0.7500 0.5000 0.01310(15) Uani 1 2 d S . P
Bi2 Bi 0.10906(4) 0.42303(3) 0.59373(2) 0.01373(14) Uani 1 1 d . . .

loop_
_atom_site_aniso_label
_atom_site_aniso_U_11
_atom_site_aniso_U_22
_atom_site_aniso_U_33
_atom_site_aniso_U_23
_atom_site_aniso_U_13
_atom_site_aniso_U_12
C1 0.022(5) 0.039(7) 0.011(6) 0.003(5) 0.006(5) -0.006(5)
C2 0.033(10) 0.019(9) 0.062(17) 0.000 0.011(10) 0.000
C3 0.028(6) 0.023(6) 0.035(9) -0.013(6) 0.019(6) -0.007(5)
C4 0.027(9) 0.027(9) 0.039(13) 0.000 0.022(9) 0.000
N1 0.012(5) 0.015(6) 0.010(7) 0.000 0.004(5) 0.000
I1 0.0153(3) 0.0233(4) 0.0118(4) -0.0028(3) 0.0053(3) -0.0012(3)
I2 0.0122(3) 0.0153(3) 0.0125(4) -0.0003(3) 0.0067(3) 0.0012(2)
I3 0.0146(3) 0.0143(3) 0.0190(4) 0.0038(3) 0.0072(3) 0.0027(3)
I4 0.0204(4) 0.0156(4) 0.0281(5) 0.0050(3) 0.0122(3) 0.0032(3)
I5 0.0198(4) 0.0401(5) 0.0164(5) -0.0110(4) 0.0018(3) 0.0031(3)
Bi1 0.0120(3) 0.0152(3) 0.0131(3) 0.0010(2) 0.0049(2) -0.0019(2)
Bi2 0.0159(2) 0.0137(2) 0.0119(2) 0.00018(15) 0.00278(17) -0.00014(14)

loop_
_atom_type_symbol
_atom_type_description
_atom_type_scat_dispersion_real
_atom_type_scat_dispersion_imag
_atom_type_scat_source
C C 0.0033 0.0016 'International Tables Vol C Tables 4.2.6.8 and 6.1.1.4'
H H 0.0000 0.0000 'International Tables Vol C Tables 4.2.6.8 and 6.1.1.4'
N N 0.0061 0.0033 'International Tables Vol C Tables 4.2.6.8 and 6.1.1.4'
I I -0.4742 1.8119 'International Tables Vol C Tables 4.2.6.8 and 6.1.1.4'
Bi Bi -4.1077 10.2566 'International Tables Vol C Tables 4.2.6.8 and 6.1.1.4'

loop_
_geom_angle_atom_site_label_1
_geom_angle_atom_site_label_2
_geom_angle_atom_site_label_3
_geom_angle
_geom_angle_site_symmetry_1
_geom_angle_site_symmetry_3
N1 C1 C3 118.9(12) . .
N1 C1 H1A 120.5 . .
C3 C1 H1A 120.5 . .
N1 C2 H2A 109.5 . .
N1 C2 H2B 109.5 . .
H2A C2 H2B 109.5 . .
N1 C2 H2C 109.5 . .
H2A C2 H2C 109.5 . .
H2B C2 H2C 109.5 . .
C4 C3 C1 119.7(13) . .
C4 C3 H3A 120.1 . .
C1 C3 H3A 120.1 . .
C3 C4 C3 118.9(17) 2_656 .
C3 C4 H4A 120.5 2_656 .
C3 C4 H4A 120.5 . .
C1 N1 C1 123.7(15) 2_656 .
C1 N1 C2 118.1(7) 2_656 .
C1 N1 C2 118.1(7) . .
Bi1 I1 Bi2 95.67(2) . 3
Bi1 I2 Bi2 92.284(17) . .
Bi1 I2 Bi2 91.201(19) . 5_566
Bi2 I2 Bi2 94.008(19) . 5_566
Bi1 I3 Bi2 97.492(19) . .
I2 Bi1 I2 180.0 7_566 .
I2 Bi1 I1 89.921(19) 7_566 7_566
I2 Bi1 I1 90.080(19) . 7_566
I2 Bi1 I1 90.080(19) 7_566 .
I2 Bi1 I1 89.919(19) . .
I1 Bi1 I1 180.00(3) 7_566 .
I2 Bi1 I3 88.145(18) 7_566 7_566
I2 Bi1 I3 91.855(18) . 7_566
I1 Bi1 I3 90.97(2) 7_566 7_566
I1 Bi1 I3 89.03(2) . 7_566
I2 Bi1 I3 91.854(18) 7_566 .
I2 Bi1 I3 88.146(18) . .
I1 Bi1 I3 89.03(2) 7_566 .
I1 Bi1 I3 90.97(2) . .
I3 Bi1 I3 179.998(10) 7_566 .
I4 Bi2 I5 95.42(3) . .
I4 Bi2 I3 91.91(2) . .
I5 Bi2 I3 98.21(3) . .
I4 Bi2 I1 96.49(2) . 3_445
I5 Bi2 I1 89.45(2) . 3_445
I3 Bi2 I1 168.07(2) . 3_445
I4 Bi2 I2 171.05(3) . .
I5 Bi2 I2 91.98(2) . .
I3 Bi2 I2 82.025(19) . .
I1 Bi2 I2 88.61(2) 3_445 .
I4 Bi2 I2 87.34(2) . 5_566
I5 Bi2 I2 172.08(2) . 5_566
I3 Bi2 I2 89.11(2) . 5_566
I1 Bi2 I2 82.85(2) 3_445 5_566
I2 Bi2 I2 85.992(19) . 5_566

loop_
_geom_bond_atom_site_label_1
_geom_bond_atom_site_label_2
_geom_bond_distance
_geom_bond_site_symmetry_2
C1 N1 1.310(14) .
C1 C3 1.376(18) .
C1 H1A 0.9500 .
C2 N1 1.50(2) .
C2 H2A 0.9800 .
C2 H2B 0.9800 .
C2 H2C 0.9800 .
C3 C4 1.363(16) .
C3 H3A 0.9500 .
C4 C3 1.363(17) 2_656
C4 H4A 0.9500 .
N1 C1 1.310(14) 2_656
I1 Bi1 3.0880(7) .
I1 Bi2 3.1603(7) 3
I2 Bi1 3.0623(6) .
I2 Bi2 3.3967(8) .
I2 Bi2 3.4113(8) 5_566
I3 Bi1 3.0881(6) .
I3 Bi2 3.1145(8) .
I4 Bi2 2.8543(8) .
I5 Bi2 2.8597(9) .
Bi1 I2 3.0622(6) 7_566
Bi1 I1 3.0880(7) 7_566
Bi1 I3 3.0881(6) 7_566
Bi2 I1 3.1603(7) 3_445
Bi2 I2 3.4112(9) 5_566
